data_1557269
loop_
_publ_author_name
'Martin, Flavia'
'Pop, Mihaela'
'Kacso, Irina'
'Grosu, Ioana Georgeta'
'Miclaus, Maria'
'Vodnar, Dan'
'Lung, Ildiko'
'Filip, Gabriela Adriana'
'Olteanu, Elena Diana'
'Moldovan, Remus'
'Nagy, Andras'
'Filip, Xenia'
'Baldea, Ioana'

_publ_section_title
;
 Ketoconazole - p-aminobenzoic acid cocrystal: revival of an old drug by
 crystal engineering.
;
_journal_name_full 'Molecular pharmaceutics'
_journal_paper_doi 10.1021/acs.molpharmaceut.9b01178
_journal_year 2020
_chemical_formula_moiety 'C26 H23 Cl2 N4 O4, C7 H7 N O2'
_chemical_formula_sum 'C33 H30 Cl2 N5 O6'
_chemical_formula_weight 663.52
_space_group_crystal_system triclinic
_space_group_IT_number 2
_space_group_name_Hall '-P 1'
_space_group_name_H-M_alt 'P -1'
_atom_sites_solution_hydrogens geom
_atom_sites_solution_primary direct
_atom_sites_solution_secondary difmap
_audit_creation_date 2013-03-29
_audit_creation_method
;
  Olex2 1.1
  (compiled 2011.11.01 svn.r2039, GUI svn.r3906)
;
_cell_angle_alpha 65.035(5)
_cell_angle_beta 72.196(4)
_cell_angle_gamma 84.857(4)
_cell_formula_units_Z 2
_cell_length_a 9.7532(4)
_cell_length_b 13.0997(6)
_cell_length_c 14.7094(7)
_cell_measurement_reflns_used 6615
_cell_measurement_temperature 293(2)
_cell_measurement_theta_max 70.4960
_cell_measurement_theta_min 3.8820
_cell_volume 1620.45(15)
_computing_cell_refinement
;
CrysAlisPro, Agilent Technologies,
Version 1.171.36.24 (release 03-12-2012 CrysAlis171 .NET)
(compiled Dec  3 2012,18:21:49)
;
_computing_data_collection
;
CrysAlisPro, Agilent Technologies,
Version 1.171.36.24 (release 03-12-2012 CrysAlis171 .NET)
(compiled Dec  3 2012,18:21:49)
;
_computing_data_reduction
;
CrysAlisPro, Agilent Technologies,
Version 1.171.36.24 (release 03-12-2012 CrysAlis171 .NET)
(compiled Dec  3 2012,18:21:49)
;
_computing_molecular_graphics
;
O. V. Dolomanov, L. J. Bourhis, R. J. Gildea, J. A. K. Howard and H. Puschmann,
OLEX2: a complete structure solution, refinement and analysis program.
J. Appl. Cryst. (2009). 42, 339-341.
;
_computing_publication_material
;
O. V. Dolomanov, L. J. Bourhis, R. J. Gildea, J. A. K. Howard and H. Puschmann,
OLEX2: a complete structure solution, refinement and analysis program.
J. Appl. Cryst. (2009). 42, 339-341.
;
_computing_structure_refinement
;
SHELXL, G.M. Sheldrick, Acta Cryst.
2008). A64, 112-122
;
_computing_structure_solution
;
SHELXS, G.M. Sheldrick, Acta Cryst.
(2008). A64, 112-122
;
_diffrn_ambient_temperature 293(2)
_diffrn_detector_area_resol_mean 16.4335
_diffrn_measured_fraction_theta_full 0.9945
_diffrn_measured_fraction_theta_max 0.9945
_diffrn_measurement_details
;
#__ type_ start__ end____ width___ exp.time_
  1 omega  -24.00    8.00   1.0000    1.0000
omega____ theta____ kappa____ phi______ frames
    -        0.0000   57.0000 -180.0000 32

#__ type_ start__ end____ width___ exp.time_
  2 omega  -80.00  -40.00   1.0000    1.0000
omega____ theta____ kappa____ phi______ frames
    -        0.0000  178.0000    0.0000 40

#__ type_ start__ end____ width___ exp.time_
  3 omega   27.00   71.00   1.0000    1.0000
omega____ theta____ kappa____ phi______ frames
    -        0.0000   57.0000 -180.0000 44

#__ type_ start__ end____ width___ exp.time_
  4 omega    7.00   56.00   1.0000    1.0000
omega____ theta____ kappa____ phi______ frames
    -        0.0000   57.0000  -90.0000 49

#__ type_ start__ end____ width___ exp.time_
  5 omega -128.00  -78.00   1.0000    1.0000
omega____ theta____ kappa____ phi______ frames
    -      -56.3168 -126.0000  -60.0000 50

#__ type_ start__ end____ width___ exp.time_
  6 omega -113.00  -87.00   1.0000    1.0000
omega____ theta____ kappa____ phi______ frames
    -      -56.3168  -95.0000   30.0000 26

#__ type_ start__ end____ width___ exp.time_
  7 omega -130.00  -87.00   1.0000    1.0000
omega____ theta____ kappa____ phi______ frames
    -      -56.3168  -95.0000   90.0000 43

#__ type_ start__ end____ width___ exp.time_
  8 omega   12.00   99.00   1.0000    1.0000
omega____ theta____ kappa____ phi______ frames
    -       56.3168  -95.0000    0.0000 87

#__ type_ start__ end____ width___ exp.time_
  9 omega   23.00  118.00   1.0000    1.0000
omega____ theta____ kappa____ phi______ frames
    -       56.3168   77.0000  -60.0000 95

#__ type_ start__ end____ width___ exp.time_
 10 omega   46.00  105.00   1.0000    1.0000
omega____ theta____ kappa____ phi______ frames
    -       56.3168 -126.0000 -120.0000 59

#__ type_ start__ end____ width___ exp.time_
 11 omega  -57.00    6.00   1.0000    1.0000
omega____ theta____ kappa____ phi______ frames
    -      -64.5000   50.0000 -150.0000 63

#__ type_ start__ end____ width___ exp.time_
 12 omega -132.00  -79.00   1.0000    1.0000
omega____ theta____ kappa____ phi______ frames
    -      -64.5000  -92.0000 -120.0000 53

#__ type_ start__ end____ width___ exp.time_
 13 omega  -55.00  -21.00   1.0000    1.0000
omega____ theta____ kappa____ phi______ frames
    -      -64.5000   50.0000  -60.0000 34

#__ type_ start__ end____ width___ exp.time_
 14 omega -133.00  -35.00   1.0000    1.0000
omega____ theta____ kappa____ phi______ frames
    -      -64.5000  -77.0000  120.0000 98

#__ type_ start__ end____ width___ exp.time_
 15 omega   79.00  116.00   1.0000    1.0000
omega____ theta____ kappa____ phi______ frames
    -      112.6336 -112.0000 -180.0000 37

#__ type_ start__ end____ width___ exp.time_
 16 omega   49.00   76.00   1.0000    1.0000
omega____ theta____ kappa____ phi______ frames
    -      112.6336 -112.0000 -180.0000 27

#__ type_ start__ end____ width___ exp.time_
 17 omega   61.00  100.00   1.0000    1.0000
omega____ theta____ kappa____ phi______ frames
    -      112.6336 -112.0000  -60.0000 39

#__ type_ start__ end____ width___ exp.time_
 18 omega   75.00  126.00   1.0000    1.0000
omega____ theta____ kappa____ phi______ frames
    -      112.6336  178.0000  -60.0000 51

#__ type_ start__ end____ width___ exp.time_
 19 omega   40.00   79.00   1.0000    1.0000
omega____ theta____ kappa____ phi______ frames
    -      112.6336  -38.0000  -60.0000 39

#__ type_ start__ end____ width___ exp.time_
 20 omega   42.00   79.00   1.0000    1.0000
omega____ theta____ kappa____ phi______ frames
    -      112.6336  -25.0000   60.0000 37

#__ type_ start__ end____ width___ exp.time_
 21 omega   39.00   88.00   1.0000    1.0000
omega____ theta____ kappa____ phi______ frames
    -      112.6336  -25.0000  -30.0000 49

#__ type_ start__ end____ width___ exp.time_
 22 omega   59.00  101.00   1.0000    1.0000
omega____ theta____ kappa____ phi______ frames
    -      112.6336 -112.0000    0.0000 42

#__ type_ start__ end____ width___ exp.time_
 23 omega   41.00  130.00   1.0000    1.0000
omega____ theta____ kappa____ phi______ frames
    -      112.6336  -77.0000   81.0000 89

#__ type_ start__ end____ width___ exp.time_
 24 omega   59.00   85.00   1.0000    1.0000
omega____ theta____ kappa____ phi______ frames
    -      112.6336  -38.0000 -180.0000 26

#__ type_ start__ end____ width___ exp.time_
 25 omega   79.00  112.00   1.0000    1.0000
omega____ theta____ kappa____ phi______ frames
    -      112.6336 -112.0000   60.0000 33

#__ type_ start__ end____ width___ exp.time_
 26 omega   40.00   93.00   1.0000    1.0000
omega____ theta____ kappa____ phi______ frames
    -      112.6336  -38.0000   90.0000 53

#__ type_ start__ end____ width___ exp.time_
 27 omega   48.00  175.00   1.0000    1.0000
omega____ theta____ kappa____ phi______ frames
    -      112.6336   12.0000    0.0000 127

#__ type_ start__ end____ width___ exp.time_
 28 omega   49.00  106.00   1.0000    1.0000
omega____ theta____ kappa____ phi______ frames
    -      112.6336  -64.0000  -30.0000 57

#__ type_ start__ end____ width___ exp.time_
 29 omega   96.00  177.00   1.0000    1.0000
omega____ theta____ kappa____ phi______ frames
    -      112.6336   50.0000 -120.0000 81

#__ type_ start__ end____ width___ exp.time_
 30 omega   56.00   82.00   1.0000    1.0000
omega____ theta____ kappa____ phi______ frames
    -      112.6336  -38.0000    0.0000 26

#__ type_ start__ end____ width___ exp.time_
 31 omega  102.00  177.00   1.0000    1.0000
omega____ theta____ kappa____ phi______ frames
    -      112.6336  112.0000    0.0000 75

#__ type_ start__ end____ width___ exp.time_
 32 omega   41.00  104.00   1.0000    1.0000
omega____ theta____ kappa____ phi______ frames
    -      112.6336  -50.0000 -120.0000 63

#__ type_ start__ end____ width___ exp.time_
 33 omega  -72.00   33.00   1.0000    1.0000
omega____ theta____ kappa____ phi______ frames
    -        0.0000  -77.0000  -27.0000 105

#__ type_ start__ end____ width___ exp.time_
 34 omega  -82.00  -34.00   1.0000    1.0000
omega____ theta____ kappa____ phi______ frames
    -        0.0000  178.0000   60.0000 48

#__ type_ start__ end____ width___ exp.time_
 35 omega  -82.00  -34.00   1.0000    1.0000
omega____ theta____ kappa____ phi______ frames
    -        0.0000  178.0000  -60.0000 48

#__ type_ start__ end____ width___ exp.time_
 36 omega -129.00  -23.00   1.0000    1.0000
omega____ theta____ kappa____ phi______ frames
    -      -56.3168  -77.0000 -180.0000 106

#__ type_ start__ end____ width___ exp.time_
 37 omega -126.00  -31.00   1.0000    1.0000
omega____ theta____ kappa____ phi______ frames
    -      -56.3168  -61.0000   30.0000 95

#__ type_ start__ end____ width___ exp.time_
 38 omega -129.00  -72.00   1.0000    1.0000
omega____ theta____ kappa____ phi______ frames
    -      -56.3168 -126.0000    0.0000 57

#__ type_ start__ end____ width___ exp.time_
 39 omega  -55.00   16.00   1.0000    1.0000
omega____ theta____ kappa____ phi______ frames
    -      -56.3168   45.0000  -30.0000 71

#__ type_ start__ end____ width___ exp.time_
 40 omega   29.00  129.00   1.0000    1.0000
omega____ theta____ kappa____ phi______ frames
    -       56.3168   45.0000  -90.0000 100

#__ type_ start__ end____ width___ exp.time_
 41 omega   23.00  129.00   1.0000    1.0000
omega____ theta____ kappa____ phi______ frames
    -       56.3168   77.0000    0.0000 106

#__ type_ start__ end____ width___ exp.time_
 42 omega   80.00  178.00   1.0000    1.0000
omega____ theta____ kappa____ phi______ frames
    -      112.6336   77.0000  -30.0000 98

#__ type_ start__ end____ width___ exp.time_
 43 omega   80.00  178.00   1.0000    1.0000
omega____ theta____ kappa____ phi______ frames
    -      112.6336   77.0000 -120.0000 98

#__ type_ start__ end____ width___ exp.time_
 44 omega   86.00  178.00   1.0000    1.0000
omega____ theta____ kappa____ phi______ frames
    -      112.6336   64.0000   30.0000 92

#__ type_ start__ end____ width___ exp.time_
 45 omega   81.00  178.00   1.0000    1.0000
omega____ theta____ kappa____ phi______ frames
    -      112.6336   38.0000 -150.0000 97

#__ type_ start__ end____ width___ exp.time_
 46 omega   40.00  178.00   1.0000    1.0000
omega____ theta____ kappa____ phi______ frames
    -      112.6336   12.0000  150.0000 138
;
_diffrn_measurement_device_type 'SuperNova, Dual, Cu at zero, Eos'
_diffrn_measurement_method '\w scans'
_diffrn_orient_matrix_UB_11 0.0716370000
_diffrn_orient_matrix_UB_12 -0.0804628000
_diffrn_orient_matrix_UB_13 0.0823204000
_diffrn_orient_matrix_UB_21 0.0376093000
_diffrn_orient_matrix_UB_22 -0.0772010000
_diffrn_orient_matrix_UB_23 -0.0585143000
_diffrn_orient_matrix_UB_31 0.1450309000
_diffrn_orient_matrix_UB_32 0.0665524000
_diffrn_orient_matrix_UB_33 -0.0665930000
_diffrn_radiation_monochromator mirror
_diffrn_radiation_type 'Cu K\a'
_diffrn_radiation_wavelength 1.5418
_diffrn_reflns_av_R_equivalents 0.0264
_diffrn_reflns_av_unetI/netI 0.0289
_diffrn_reflns_limit_h_max 11
_diffrn_reflns_limit_h_min -11
_diffrn_reflns_limit_k_max 16
_diffrn_reflns_limit_k_min -16
_diffrn_reflns_limit_l_max 18
_diffrn_reflns_limit_l_min -17
_diffrn_reflns_number 17732
_diffrn_reflns_theta_full 71.91
_diffrn_reflns_theta_max 71.91
_diffrn_reflns_theta_min 3.47
_diffrn_source 'SuperNova (Cu) X-ray Source'
_diffrn_source_current n/a
_diffrn_source_voltage n/a
_exptl_absorpt_coefficient_mu 2.241
_exptl_absorpt_correction_T_max 1.00000
_exptl_absorpt_correction_T_min 0.75580
_exptl_absorpt_correction_type multi-scan
_exptl_absorpt_process_details
;
CrysAlisPro, Agilent Technologies,
Version 1.171.36.24 (release 03-12-2012 CrysAlis171 .NET)
(compiled Dec  3 2012,18:21:49)
Empirical absorption correction using spherical harmonics,
 implemented in SCALE3 ABSPACK scaling algorithm.
;
_exptl_crystal_colour colorless
_exptl_crystal_density_diffrn 1.360
_exptl_crystal_density_method 'not measured'
_exptl_crystal_description prism
_exptl_crystal_F_000 690
_exptl_crystal_size_max 0.4
_exptl_crystal_size_mid 0.3
_exptl_crystal_size_min 0.2
_refine_diff_density_max 0.519
_refine_diff_density_min -0.461
_refine_diff_density_rms 0.051
_refine_ls_extinction_method none
_refine_ls_goodness_of_fit_ref 1.636
_refine_ls_hydrogen_treatment mixed
_refine_ls_matrix_type full
_refine_ls_number_parameters 426
_refine_ls_number_reflns 6206
_refine_ls_number_restraints 0
_refine_ls_restrained_S_all 1.636
_refine_ls_R_factor_all 0.0921
_refine_ls_R_factor_gt 0.0712
_refine_ls_shift/su_max 0.000
_refine_ls_shift/su_mean 0.000
_refine_ls_structure_factor_coef Fsqd
_refine_ls_weighting_details 'calc w=1/[\s^2^(Fo^2^)+(0.1000P)^2^+0.0000P] where P=(Fo^2^+2Fc^2^)/3'
_refine_ls_weighting_scheme calc
_refine_ls_wR_factor_gt 0.2319
_refine_ls_wR_factor_ref 0.2489
_reflns_number_gt 4585
_reflns_number_total 6206
_reflns_threshold_expression >2sigma(I)
_cod_data_source_file mp9b01178_si_003.cif
_cod_data_source_block keto-paba
_cod_original_cell_volume 1620.45(13)
_cod_database_code 1557269
_chemical_oxdiff_formula 'c26 h28 cl2 n4 o4'
_reflns_odcompleteness_completeness 99.45
_reflns_odcompleteness_iscentric 1
_reflns_odcompleteness_theta 66.97

loop_
_space_group_symop_id
_space_group_symop_operation_xyz
1 'x, y, z'
2 '-x, -y, -z'

loop_
_atom_site_label
_atom_site_type_symbol
_atom_site_fract_x
_atom_site_fract_y
_atom_site_fract_z
_atom_site_U_iso_or_equiv
_atom_site_adp_type
_atom_site_occupancy
_atom_site_symmetry_multiplicity
_atom_site_calc_flag
_atom_site_refinement_flags
_atom_site_disorder_assembly
_atom_site_disorder_group
Cl1 Cl 0.66088(14) 0.47556(9) 0.31894(9) 0.0934(4) Uani 1 1 d . . .
Cl2 Cl 0.73027(18) 0.59572(13) 0.60460(12) 0.1338(6) Uani 1 1 d . . .
O3 O 1.2035(2) 0.10865(19) 0.29306(18) 0.0602(6) Uani 1 1 d . . .
C15 C 1.2510(3) 0.0307(3) 0.2506(2) 0.0536(7) Uani 1 1 d . A .
N3 N 1.4161(3) -0.2061(2) 0.1242(2) 0.0570(6) Uani 1 1 d . . .
N2 N 0.6733(3) 0.0995(2) 0.4131(2) 0.0580(6) Uani 1 1 d . . .
O2 O 0.8734(3) 0.2920(2) 0.3216(2) 0.0736(7) Uani 1 1 d . A .
C17 C 1.4463(3) -0.0752(3) 0.1983(3) 0.0632(8) Uani 1 1 d . A .
H17 H 1.5420 -0.0936 0.1922 0.076 Uiso 1 1 calc R . .
N4 N 1.5530(3) -0.3277(3) 0.0021(2) 0.0662(7) Uani 1 1 d . . .
N1 N 0.7191(3) 0.0105(3) 0.3106(3) 0.0681(8) Uani 1 1 d . A .
C18 C 1.3638(3) -0.1247(3) 0.1639(2) 0.0524(7) Uani 1 1 d . . .
O4 O 1.7548(3) -0.3946(2) -0.0695(2) 0.0872(8) Uani 1 1 d . . .
O1 O 0.8800(3) 0.1597(2) 0.4785(3) 0.0872(9) Uani 1 1 d . . .
C11 C 0.7177(3) 0.4392(3) 0.4287(2) 0.0564(7) Uani 1 1 d . . .
C2 C 0.7154(4) -0.0644(3) 0.4109(3) 0.0677(9) Uani 1 1 d . A .
H2 H 0.7297 -0.1411 0.4317 0.081 Uiso 1 1 calc R . .
C16 C 1.3897(3) 0.0002(3) 0.2412(3) 0.0621(8) Uani 1 1 d . . .
H16 H 1.4475 0.0308 0.2642 0.075 Uiso 1 1 calc R A .
C5 C 0.7951(3) 0.2451(3) 0.4299(3) 0.0565(7) Uani 1 1 d . A .
C19 C 1.2220(4) -0.0928(3) 0.1752(3) 0.0703(10) Uani 1 1 d . A .
H19 H 1.1632 -0.1236 0.1530 0.084 Uiso 1 1 calc R . .
C25 C 1.6340(4) -0.3629(3) -0.0694(3) 0.0602(8) Uani 1 1 d . . .
C4 C 0.6529(3) 0.1920(3) 0.4462(3) 0.0597(8) Uani 1 1 d . . .
H4A H 0.5982 0.1637 0.5200 0.072 Uiso 1 1 calc R A .
H4B H 0.5976 0.2490 0.4067 0.072 Uiso 1 1 calc R . .
C3 C 0.6881(4) -0.0106(3) 0.4744(3) 0.0638(8) Uani 1 1 d . . .
H3 H 0.6809 -0.0421 0.5455 0.077 Uiso 1 1 calc R A .
C24 C 1.3681(4) -0.1997(4) 0.0375(3) 0.0714(10) Uani 1 1 d . . .
H24A H 1.4150 -0.1344 -0.0254 0.086 Uiso 1 1 calc R . .
H24B H 1.2650 -0.1901 0.0536 0.086 Uiso 1 1 calc R . .
C6 C 0.7725(3) 0.3343(3) 0.4744(2) 0.0536(7) Uani 1 1 d . . .
C21 C 1.5682(4) -0.2278(4) 0.1067(3) 0.0747(11) Uani 1 1 d . . .
H21A H 1.5955 -0.2365 0.1676 0.090 Uiso 1 1 calc R . .
H21B H 1.6241 -0.1638 0.0467 0.090 Uiso 1 1 calc R . .
C20 C 1.1654(4) -0.0173(3) 0.2178(3) 0.0710(10) Uani 1 1 d . . .
H20 H 1.0697 0.0016 0.2247 0.085 Uiso 1 1 calc R A .
C1 C 0.6941(4) 0.1086(3) 0.3156(3) 0.0639(8) Uani 1 1 d . . .
H1 H 0.6912 0.1758 0.2586 0.077 Uiso 1 1 calc R A .
C10 C 0.7041(4) 0.5186(3) 0.4687(3) 0.0717(10) Uani 1 1 d . . .
H10 H 0.6672 0.5882 0.4366 0.086 Uiso 1 1 calc R A .
C23 C 1.4017(4) -0.3039(4) 0.0171(3) 0.0818(12) Uani 1 1 d . . .
H23A H 1.3438 -0.3676 0.0761 0.098 Uiso 1 1 calc R . .
H23B H 1.3765 -0.2936 -0.0450 0.098 Uiso 1 1 calc R . .
C22 C 1.6023(5) -0.3330(4) 0.0871(3) 0.0770(11) Uani 1 1 d . . .
H22A H 1.7056 -0.3420 0.0702 0.092 Uiso 1 1 calc R . .
H22B H 1.5565 -0.3983 0.1505 0.092 Uiso 1 1 calc R . .
C9 C 0.7454(5) 0.4943(4) 0.5557(3) 0.0799(11) Uani 1 1 d . . .
C26 C 1.5739(5) -0.3580(4) -0.1541(3) 0.0795(11) Uani 1 1 d . . .
H26A H 1.4792 -0.3941 -0.1225 0.119 Uiso 1 1 calc R . .
H26B H 1.6357 -0.3961 -0.1932 0.119 Uiso 1 1 calc R . .
H26C H 1.5684 -0.2808 -0.2003 0.119 Uiso 1 1 calc R . .
C7 C 0.8103(6) 0.3126(3) 0.5639(3) 0.0878(13) Uani 1 1 d . . .
H7 H 0.8465 0.2432 0.5973 0.105 Uiso 1 1 calc R . .
C14 C 1.0551(6) 0.0964(5) 0.3490(5) 0.0565(12) Uani 0.604(7) 1 d P A 1
C8 C 0.7954(6) 0.3929(4) 0.6053(3) 0.1028(16) Uani 1 1 d . . .
H8 H 0.8198 0.3766 0.6662 0.123 Uiso 1 1 calc R A .
O2B O 0.8327(3) 0.9275(2) 0.1610(2) 0.0770(7) Uani 1 1 d . . .
H2B H 0.7990 0.9520 0.2058 0.116 Uiso 1 1 calc R . .
N1B N 1.1392(4) 0.6174(3) -0.0710(3) 0.0755(8) Uani 1 1 d . . .
H1BA H 1.1383 0.5456 -0.0354 0.091 Uiso 1 1 d R . .
H1BB H 1.0959 0.6315 -0.1178 0.091 Uiso 1 1 d R . .
C7B C 0.8607(4) 0.8203(3) 0.2066(3) 0.0655(9) Uani 1 1 d . . .
C3B C 0.9729(4) 0.6585(3) 0.1707(3) 0.0627(8) Uani 1 1 d . . .
H3B H 0.9553 0.6178 0.2427 0.075 Uiso 1 1 calc R . .
C4B C 0.9325(3) 0.7693(3) 0.1321(3) 0.0566(7) Uani 1 1 d . . .
C6B C 1.0276(4) 0.7776(3) -0.0418(3) 0.0719(10) Uani 1 1 d . . .
H6B H 1.0460 0.8188 -0.1138 0.086 Uiso 1 1 calc R . .
C1B C 1.0671(3) 0.6659(3) -0.0035(3) 0.0583(8) Uani 1 1 d . . .
O1B O 0.8331(4) 0.7699(2) 0.3000(2) 0.1100(12) Uani 1 1 d . . .
C2B C 1.0387(4) 0.6075(3) 0.1042(3) 0.0628(8) Uani 1 1 d . . .
H2BA H 1.0643 0.5330 0.1321 0.075 Uiso 1 1 calc R . .
C5B C 0.9621(4) 0.8282(3) 0.0247(3) 0.0690(9) Uani 1 1 d . . .
H5B H 0.9373 0.9030 -0.0031 0.083 Uiso 1 1 calc R . .
C14A C 1.0537(9) 0.1517(8) 0.2913(8) 0.0565(12) Uani 0.396(7) 1 d P A 2
C13 C 1.0304(4) 0.1984(4) 0.3789(4) 0.0567(11) Uani 0.691(6) 1 d P A 1
C12 C 1.0197(5) 0.2952(6) 0.3067(4) 0.1082(17) Uani 1 1 d . . .
C13A C 1.0122(10) 0.1754(9) 0.4591(9) 0.0567(11) Uani 0.309(6) 1 d P A 2

loop_
_atom_site_aniso_label
_atom_site_aniso_U_11
_atom_site_aniso_U_22
_atom_site_aniso_U_33
_atom_site_aniso_U_23
_atom_site_aniso_U_13
_atom_site_aniso_U_12
Cl1 0.1214(10) 0.0796(6) 0.0954(7) -0.0318(5) -0.0630(7) 0.0123(6)
Cl2 0.1548(14) 0.1344(11) 0.1464(12) -0.1123(10) -0.0010(10) -0.0359(9)
O3 0.0469(13) 0.0727(13) 0.0765(14) -0.0474(12) -0.0158(11) 0.0042(10)
C15 0.0453(18) 0.0670(17) 0.0590(17) -0.0362(14) -0.0155(14) 0.0038(13)
N3 0.0468(15) 0.0784(16) 0.0631(15) -0.0437(13) -0.0217(12) 0.0123(12)
N2 0.0476(16) 0.0642(15) 0.0749(17) -0.0418(13) -0.0164(13) 0.0019(12)
O2 0.0510(15) 0.0946(17) 0.0834(16) -0.0615(14) 0.0087(12) -0.0121(12)
C17 0.0389(18) 0.089(2) 0.081(2) -0.0525(19) -0.0196(16) 0.0077(15)
N4 0.0554(18) 0.0910(19) 0.0735(17) -0.0540(16) -0.0222(14) 0.0144(14)
N1 0.0618(18) 0.0773(18) 0.091(2) -0.0545(17) -0.0309(16) 0.0096(14)
C18 0.0444(17) 0.0667(17) 0.0545(16) -0.0323(14) -0.0162(14) 0.0035(13)
O4 0.078(2) 0.102(2) 0.103(2) -0.0666(17) -0.0304(16) 0.0363(16)
O1 0.083(2) 0.0748(15) 0.141(2) -0.0636(17) -0.0633(19) 0.0273(14)
C11 0.0503(19) 0.0594(16) 0.0595(17) -0.0290(14) -0.0084(14) -0.0034(13)
C2 0.062(2) 0.0644(18) 0.090(2) -0.0451(18) -0.0208(19) 0.0002(15)
C16 0.0434(18) 0.085(2) 0.077(2) -0.0514(18) -0.0180(16) 0.0021(15)
C5 0.0470(18) 0.0634(17) 0.0728(19) -0.0409(15) -0.0187(15) 0.0056(13)
C19 0.049(2) 0.100(3) 0.099(3) -0.070(2) -0.0341(19) 0.0163(18)
C25 0.054(2) 0.0599(17) 0.0678(19) -0.0343(15) -0.0108(16) 0.0086(15)
C4 0.0472(19) 0.0647(17) 0.077(2) -0.0439(16) -0.0100(16) 0.0011(14)
C3 0.055(2) 0.0643(18) 0.073(2) -0.0341(16) -0.0108(17) -0.0022(15)
C24 0.057(2) 0.107(3) 0.078(2) -0.061(2) -0.0294(18) 0.0221(19)
C6 0.0521(19) 0.0582(16) 0.0557(16) -0.0311(13) -0.0113(14) -0.0010(13)
C21 0.061(2) 0.104(3) 0.100(3) -0.072(2) -0.043(2) 0.029(2)
C20 0.048(2) 0.097(2) 0.101(3) -0.067(2) -0.0331(19) 0.0174(17)
C1 0.058(2) 0.074(2) 0.081(2) -0.0462(18) -0.0294(18) 0.0075(16)
C10 0.073(3) 0.0579(18) 0.085(2) -0.0397(17) -0.008(2) -0.0039(16)
C23 0.057(2) 0.129(3) 0.099(3) -0.085(3) -0.025(2) 0.015(2)
C22 0.076(3) 0.096(3) 0.090(3) -0.060(2) -0.046(2) 0.037(2)
C9 0.088(3) 0.082(2) 0.079(2) -0.054(2) 0.000(2) -0.022(2)
C26 0.079(3) 0.101(3) 0.073(2) -0.057(2) -0.013(2) 0.007(2)
C7 0.130(4) 0.073(2) 0.082(3) -0.035(2) -0.057(3) 0.004(2)
C14 0.046(2) 0.068(3) 0.067(3) -0.042(3) -0.016(3) 0.011(2)
C8 0.149(5) 0.110(4) 0.071(2) -0.047(2) -0.042(3) -0.020(3)
O2B 0.087(2) 0.0710(14) 0.0924(17) -0.0505(14) -0.0331(16) 0.0189(13)
N1B 0.080(2) 0.085(2) 0.083(2) -0.0517(17) -0.0316(18) 0.0133(16)
C7B 0.059(2) 0.0629(18) 0.082(2) -0.0397(18) -0.0145(18) -0.0045(15)
C3B 0.061(2) 0.0611(17) 0.0655(19) -0.0277(15) -0.0144(16) -0.0012(15)
C4B 0.0483(18) 0.0599(16) 0.0710(19) -0.0362(15) -0.0164(15) -0.0018(13)
C6B 0.086(3) 0.072(2) 0.064(2) -0.0316(17) -0.0288(19) 0.0136(18)
C1B 0.0498(19) 0.0668(18) 0.0713(19) -0.0387(16) -0.0210(16) 0.0028(14)
O1B 0.161(3) 0.0750(17) 0.0749(18) -0.0390(15) 0.0038(19) -0.0006(18)
C2B 0.061(2) 0.0544(16) 0.075(2) -0.0302(15) -0.0179(17) 0.0039(14)
C5B 0.080(3) 0.0590(17) 0.076(2) -0.0316(16) -0.032(2) 0.0119(16)
C14A 0.046(2) 0.068(3) 0.067(3) -0.042(3) -0.016(3) 0.011(2)
C13 0.028(2) 0.079(3) 0.086(3) -0.064(3) -0.005(2) 0.0003(17)
C12 0.069(3) 0.174(6) 0.106(4) -0.090(4) -0.011(3) -0.004(3)
C13A 0.028(2) 0.079(3) 0.086(3) -0.064(3) -0.005(2) 0.0003(17)

loop_
_atom_type_symbol
_atom_type_description
_atom_type_scat_dispersion_real
_atom_type_scat_dispersion_imag
_atom_type_scat_source
C C 0.0181 0.0091 'International Tables Vol C Tables 4.2.6.8 and 6.1.1.4'
H H 0.0000 0.0000 'International Tables Vol C Tables 4.2.6.8 and 6.1.1.4'
Cl Cl 0.3639 0.7018 'International Tables Vol C Tables 4.2.6.8 and 6.1.1.4'
N N 0.0311 0.0180 'International Tables Vol C Tables 4.2.6.8 and 6.1.1.4'
O O 0.0492 0.0322 'International Tables Vol C Tables 4.2.6.8 and 6.1.1.4'

loop_
_geom_angle_atom_site_label_1
_geom_angle_atom_site_label_2
_geom_angle_atom_site_label_3
_geom_angle
C15 O3 C14 114.5(3)
C15 O3 C14A 116.5(4)
C14 O3 C14A 33.6(4)
C16 C15 O3 117.4(3)
C16 C15 C20 118.7(3)
C20 C15 O3 123.9(3)
C18 N3 C24 116.1(2)
C18 N3 C21 117.2(2)
C21 N3 C24 111.3(2)
C3 N2 C4 125.7(3)
C1 N2 C4 126.6(3)
C1 N2 C3 107.5(3)
C12 O2 C5 111.5(3)
C16 C17 C18 121.7(3)
C25 N4 C23 125.1(3)
C25 N4 C22 121.0(3)
C22 N4 C23 112.7(3)
C1 N1 C2 105.0(3)
C17 C18 N3 123.3(3)
C19 C18 N3 120.8(3)
C19 C18 C17 115.9(3)
C5 O1 C13 97.1(3)
C13A O1 C5 121.9(6)
C13A O1 C13 39.1(5)
C6 C11 Cl1 121.3(2)
C10 C11 Cl1 116.5(3)
C10 C11 C6 122.1(3)
C3 C2 N1 110.2(3)
C15 C16 C17 121.2(3)
O2 C5 C4 109.9(3)
O2 C5 C6 111.0(3)
O1 C5 O2 105.2(3)
O1 C5 C4 108.5(3)
O1 C5 C6 110.4(2)
C4 C5 C6 111.4(2)
C20 C19 C18 122.4(3)
N4 C25 C26 118.1(3)
O4 C25 N4 121.7(3)
O4 C25 C26 120.1(3)
N2 C4 C5 112.0(2)
C2 C3 N2 105.9(3)
N3 C24 C23 111.8(3)
C11 C6 C5 123.8(3)
C7 C6 C11 116.5(3)
C7 C6 C5 119.7(3)
N3 C21 C22 111.2(3)
C19 C20 C15 120.0(3)
N1 C1 N2 111.4(3)
C9 C10 C11 119.2(3)
N4 C23 C24 111.4(3)
N4 C22 C21 111.4(3)
C10 C9 Cl2 118.9(3)
C8 C9 Cl2 119.6(3)
C8 C9 C10 121.5(3)
C6 C7 C8 121.5(4)
O3 C14 C13 103.3(4)
C9 C8 C7 119.2(4)
O2B C7B C4B 114.2(3)
O1B C7B O2B 122.5(3)
O1B C7B C4B 123.3(3)
C2B C3B C4B 121.3(3)
C3B C4B C7B 119.4(3)
C5B C4B C7B 122.6(3)
C5B C4B C3B 118.0(3)
C5B C6B C1B 121.4(3)
N1B C1B C6B 121.0(3)
N1B C1B C2B 121.3(3)
C2B C1B C6B 117.6(3)
C3B C2B C1B 120.8(3)
C6B C5B C4B 120.8(3)
O3 C14A C12 113.7(5)
C14 C13 O1 103.1(4)
C12 C13 O1 111.0(4)
C12 C13 C14 117.2(5)
O2 C12 C14A 95.3(4)
C13 C12 O2 99.5(5)
C13 C12 C14A 53.7(4)

loop_
_geom_bond_atom_site_label_1
_geom_bond_atom_site_label_2
_geom_bond_distance
Cl1 C11 1.730(3)
Cl2 C9 1.736(3)
O3 C15 1.387(3)
O3 C14 1.413(6)
O3 C14A 1.522(9)
C15 C16 1.358(4)
C15 C20 1.386(4)
N3 C18 1.409(3)
N3 C24 1.456(4)
N3 C21 1.449(4)
N2 C4 1.463(3)
N2 C3 1.364(4)
N2 C1 1.340(4)
O2 C5 1.418(4)
O2 C12 1.378(5)
C17 C18 1.394(4)
C17 C16 1.376(4)
N4 C25 1.334(4)
N4 C23 1.449(4)
N4 C22 1.445(4)
N1 C2 1.375(5)
N1 C1 1.315(4)
C18 C19 1.389(4)
O4 C25 1.213(4)
O1 C5 1.403(4)
O1 C13 1.658(6)
O1 C13A 1.249(10)
C11 C6 1.391(4)
C11 C10 1.375(4)
C2 C3 1.345(4)
C5 C4 1.514(4)
C5 C6 1.533(4)
C19 C20 1.375(4)
C25 C26 1.508(5)
C24 C23 1.505(5)
C6 C7 1.383(5)
C21 C22 1.513(5)
C10 C9 1.360(5)
C9 C8 1.348(7)
C7 C8 1.399(6)
C14 C13 1.553(6)
O2B C7B 1.321(4)
N1B C1B 1.382(4)
C7B C4B 1.484(4)
C7B O1B 1.199(4)
C3B C4B 1.387(4)
C3B C2B 1.380(4)
C4B C5B 1.381(5)
C6B C1B 1.393(5)
C6B C5B 1.376(4)
C1B C2B 1.385(5)
C14A C12 1.975(10)
C13 C12 1.287(8)
